data_7160544
loop_
_publ_author_name
'Zarei, Issa'
'Khosravi, Hormoz'
'Rominger, Frank'
'Rezaei Somee, Leila'
'Balalaie, Saeed'

_publ_section_title
;
 Indium-catalyzed formal [4 + 1 + 1]/[4 + 1] isocyanide-based annulation
 for construction of polyfunctionalized pyrano- and furoquinolines.
;
_journal_issue 22
_journal_name_full 'Organic &amp; biomolecular chemistry'
_journal_page_first 5423
_journal_page_last 5427
_journal_paper_doi 10.1039/d5ob00512d
_journal_volume 23
_journal_year 2025
_chemical_formula_sum 'C35 H37 Cl2 N5 O3'
_chemical_formula_weight 646.59
_space_group_crystal_system triclinic
_space_group_IT_number 2
_space_group_name_Hall '-P 1'
_space_group_name_H-M_alt 'P -1'
_atom_sites_solution_hydrogens geom
_audit_creation_method SHELXL-2018/3
_audit_update_record
;
2024-11-07 deposited with the CCDC.	2025-05-09 downloaded from the CCDC.
;
_cell_angle_alpha 81.0768(10)
_cell_angle_beta 84.1741(10)
_cell_angle_gamma 64.0858(9)
_cell_formula_units_Z 2
_cell_length_a 10.6620(5)
_cell_length_b 10.8755(5)
_cell_length_c 19.5715(10)
_cell_measurement_reflns_used 8982
_cell_measurement_temperature 200(2)
_cell_measurement_theta_max 26.73
_cell_measurement_theta_min 2.23
_cell_volume 2015.06(17)
_computing_cell_refinement 'Bruker SAINT'
_computing_data_collection 'Bruker APEX2'
_computing_data_reduction 'Bruker SAINT'
_computing_molecular_graphics 'Bruker SHELXTL'
_computing_publication_material 'Bruker SHELXTL'
_computing_structure_refinement 'SHELXL-2018/3 (Sheldrick, 2018)'
_computing_structure_solution 'SHELXT-2018/2 (Sheldrick 2015)'
_diffrn_ambient_temperature 200(2)
_diffrn_measured_fraction_theta_full 1.000
_diffrn_measured_fraction_theta_max 0.998
_diffrn_measurement_device_type 'Bruker APEX-II Quazar area detector'
_diffrn_measurement_method '\f and \w scans'
_diffrn_radiation_type MoK\a
_diffrn_radiation_wavelength 0.71073
_diffrn_reflns_av_R_equivalents 0.0365
_diffrn_reflns_av_unetI/netI 0.0336
_diffrn_reflns_Laue_measured_fraction_full 1.000
_diffrn_reflns_Laue_measured_fraction_max 0.998
_diffrn_reflns_limit_h_max 13
_diffrn_reflns_limit_h_min -13
_diffrn_reflns_limit_k_max 13
_diffrn_reflns_limit_k_min -13
_diffrn_reflns_limit_l_max 24
_diffrn_reflns_limit_l_min -24
_diffrn_reflns_number 36449
_diffrn_reflns_point_group_measured_fraction_full 1.000
_diffrn_reflns_point_group_measured_fraction_max 0.998
_diffrn_reflns_theta_full 25.242
_diffrn_reflns_theta_max 26.811
_diffrn_reflns_theta_min 2.098
_diffrn_source 'ImuS microsource'
_exptl_absorpt_coefficient_mu 0.196
_exptl_absorpt_correction_T_max 0.9586
_exptl_absorpt_correction_T_min 0.9255
_exptl_absorpt_correction_type multi-scan
_exptl_absorpt_process_details
;
Sheldrick, G. M. (2008). <i>SADABS</i>. University of G\"ottingen, Germany.
;
_exptl_crystal_colour orange
_exptl_crystal_density_diffrn 1.066
_exptl_crystal_description brick
_exptl_crystal_F_000 680
_exptl_crystal_size_max 0.110
_exptl_crystal_size_mid 0.087
_exptl_crystal_size_min 0.052
_refine_diff_density_max 0.593
_refine_diff_density_min -0.391
_refine_diff_density_rms 0.053
_refine_ls_extinction_method none
_refine_ls_goodness_of_fit_ref 1.043
_refine_ls_hydrogen_treatment constr
_refine_ls_matrix_type full
_refine_ls_number_parameters 415
_refine_ls_number_reflns 8617
_refine_ls_number_restraints 0
_refine_ls_restrained_S_all 1.043
_refine_ls_R_factor_all 0.0793
_refine_ls_R_factor_gt 0.0526
_refine_ls_shift/su_max 0.001
_refine_ls_shift/su_mean 0.000
_refine_ls_structure_factor_coef Fsqd
_refine_ls_weighting_details 'w=1/[\s^2^(Fo^2^)+(0.0642P)^2^+1.4795P] where P=(Fo^2^+2Fc^2^)/3'
_refine_ls_weighting_scheme calc
_refine_ls_wR_factor_gt 0.1369
_refine_ls_wR_factor_ref 0.1526
_reflns_Friedel_coverage 0.000
_reflns_number_gt 5964
_reflns_number_total 8617
_reflns_threshold_expression 'I > 2\s(I)'
_cod_data_source_file d5ob00512d2.cif
_cod_data_source_block sba172_sq
_cod_depositor_comments 'Adding full bibliography for 7160544--7160545.cif.'
_cod_database_code 7160544
_shelx_shelxl_version_number 2018/3
_shelx_space_group_comment
; 
The symmetry employed for this shelxl refinement is uniquely defined 
by the following loop, which should always be used as a source of 
symmetry information in preference to the above space-group names. 
They are only intended as comments. 
;
_shelx_estimated_absorpt_t_min 0.979
_shelx_estimated_absorpt_t_max 0.990

loop_
_space_group_symop_operation_xyz
'x, y, z'
'-x, -y, -z'

loop_
_atom_site_label
_atom_site_type_symbol
_atom_site_fract_x
_atom_site_fract_y
_atom_site_fract_z
_atom_site_U_iso_or_equiv
_atom_site_adp_type
_atom_site_occupancy
_atom_site_site_symmetry_order
_atom_site_calc_flag
_atom_site_refinement_flags_posn
_atom_site_refinement_flags_adp
_atom_site_refinement_flags_occupancy
_atom_site_disorder_assembly
_atom_site_disorder_group
Cl1 Cl 0.11450(10) 0.45711(9) 0.70965(4) 0.0628(2) Uani 1 1 d . . . . .
Cl2 Cl -0.00305(8) 0.25401(8) -0.13438(4) 0.0529(2) Uani 1 1 d . . . . .
C11 C 0.3669(2) 0.2098(2) 0.35409(12) 0.0304(5) Uani 1 1 d . . . . .
O11 O 0.47981(18) 0.21687(19) 0.35788(9) 0.0370(4) Uani 1 1 d . . . . .
C12 C 0.3256(2) 0.1721(2) 0.29702(11) 0.0267(5) Uani 1 1 d . . . . .
C13 C 0.2000(2) 0.1599(2) 0.30149(12) 0.0279(5) Uani 1 1 d . . . . .
O14 O 0.10663(17) 0.19155(18) 0.35544(8) 0.0342(4) Uani 1 1 d . . . . .
C15 C 0.1353(3) 0.2367(2) 0.41144(12) 0.0323(5) Uani 1 1 d . . . . .
N16 N 0.0351(2) 0.2675(2) 0.45858(11) 0.0374(5) Uani 1 1 d . . . . .
C17 C 0.0579(3) 0.3105(3) 0.51620(13) 0.0378(6) Uani 1 1 d . . . . .
C18 C -0.0472(3) 0.3456(3) 0.56933(15) 0.0486(7) Uani 1 1 d . . . . .
H18 H -0.131756 0.338871 0.564579 0.058 Uiso 1 1 calc R U . . .
C19 C -0.0276(3) 0.3890(3) 0.62741(15) 0.0507(7) Uani 1 1 d . . . . .
H19 H -0.098392 0.412097 0.663116 0.061 Uiso 1 1 calc R U . . .
C20 C 0.0967(3) 0.3997(3) 0.63460(13) 0.0448(7) Uani 1 1 d . . . . .
C21 C 0.2001(3) 0.3685(3) 0.58523(13) 0.0412(6) Uani 1 1 d . . . . .
H21 H 0.282795 0.377824 0.591058 0.049 Uiso 1 1 calc R U . . .
C22 C 0.1834(3) 0.3217(3) 0.52450(13) 0.0357(6) Uani 1 1 d . . . . .
C23 C 0.2862(3) 0.2869(3) 0.47095(13) 0.0360(6) Uani 1 1 d . . . . .
H23 H 0.371177 0.293303 0.474933 0.043 Uiso 1 1 calc R U . . .
C24 C 0.2644(2) 0.2437(2) 0.41299(12) 0.0308(5) Uani 1 1 d . . . . .
C31 C 0.3873(2) 0.2502(2) 0.18137(12) 0.0293(5) Uani 1 1 d . . . . .
C32 C 0.4150(3) 0.3615(2) 0.18556(12) 0.0321(5) Uani 1 1 d . . . . .
O33 O 0.3743(2) 0.45763(17) 0.12766(8) 0.0376(4) Uani 1 1 d . . . . .
C34 C 0.3148(3) 0.4083(2) 0.08555(12) 0.0313(5) Uani 1 1 d . . . . .
N35 N 0.2634(2) 0.4806(2) 0.02806(10) 0.0335(5) Uani 1 1 d . . . . .
C36 C 0.2038(2) 0.4224(2) -0.00834(12) 0.0301(5) Uani 1 1 d . . . . .
C37 C 0.1342(3) 0.4992(3) -0.06917(12) 0.0341(5) Uani 1 1 d . . . . .
H37 H 0.131323 0.587829 -0.084054 0.041 Uiso 1 1 calc R U . . .
C38 C 0.0714(3) 0.4484(3) -0.10671(12) 0.0370(6) Uani 1 1 d . . . . .
H38 H 0.023736 0.501166 -0.147232 0.044 Uiso 1 1 calc R U . . .
C39 C 0.0779(3) 0.3170(3) -0.08479(13) 0.0367(6) Uani 1 1 d . . . . .
C40 C 0.1431(3) 0.2388(3) -0.02672(13) 0.0351(5) Uani 1 1 d . . . . .
H40 H 0.146343 0.149589 -0.013765 0.042 Uiso 1 1 calc R U . . .
C41 C 0.2063(2) 0.2907(2) 0.01452(12) 0.0294(5) Uani 1 1 d . . . . .
C42 C 0.2689(2) 0.2174(2) 0.07795(12) 0.0306(5) Uani 1 1 d . . . . .
H42 H 0.273798 0.128314 0.093588 0.037 Uiso 1 1 calc R U . . .
C43 C 0.3222(2) 0.2782(2) 0.11621(12) 0.0283(5) Uani 1 1 d . . . . .
N50 N 0.40642(19) 0.13808(19) 0.23414(10) 0.0267(4) Uani 1 1 d . . . . .
C51 C 0.5399(2) 0.0082(2) 0.23330(13) 0.0323(5) Uani 1 1 d . . . . .
C52 C 0.5328(3) -0.0958(3) 0.29380(15) 0.0459(7) Uani 1 1 d . . . . .
H52A H 0.613281 -0.184845 0.290456 0.069 Uiso 1 1 calc R U . . .
H52B H 0.446522 -0.106390 0.292353 0.069 Uiso 1 1 calc R U . . .
H52C H 0.534177 -0.062845 0.337459 0.069 Uiso 1 1 calc R U . . .
C53 C 0.6679(3) 0.0345(3) 0.23872(18) 0.0511(8) Uani 1 1 d . . . . .
H53A H 0.752731 -0.050727 0.234281 0.077 Uiso 1 1 calc R U . . .
H53B H 0.664585 0.064952 0.283702 0.077 Uiso 1 1 calc R U . . .
H53C H 0.668492 0.106012 0.201636 0.077 Uiso 1 1 calc R U . . .
C54 C 0.5508(3) -0.0492(3) 0.16548(15) 0.0427(6) Uani 1 1 d . . . . .
H54A H 0.637937 -0.133025 0.163349 0.064 Uiso 1 1 calc R U . . .
H54B H 0.549904 0.019601 0.126480 0.064 Uiso 1 1 calc R U . . .
H54C H 0.471420 -0.070910 0.163040 0.064 Uiso 1 1 calc R U . . .
N60 N 0.1612(2) 0.1146(2) 0.25192(11) 0.0333(5) Uani 1 1 d . . . . .
H60 H 0.216286 0.100596 0.214478 0.040 Uiso 1 1 calc R U . . .
C61 C 0.0384(2) 0.0839(3) 0.25009(13) 0.0333(5) Uani 1 1 d . . . . .
C62 C 0.0413(3) -0.0257(3) 0.30955(16) 0.0477(7) Uani 1 1 d . . . . .
H62A H -0.033350 -0.052971 0.304620 0.072 Uiso 1 1 calc R U . . .
H62B H 0.027222 0.011594 0.353625 0.072 Uiso 1 1 calc R U . . .
H62C H 0.131686 -0.106257 0.308656 0.072 Uiso 1 1 calc R U . . .
C63 C -0.0955(3) 0.2156(3) 0.25266(17) 0.0451(7) Uani 1 1 d . . . . .
H63A H -0.175407 0.196648 0.246910 0.068 Uiso 1 1 calc R U . . .
H63B H -0.091967 0.285483 0.215340 0.068 Uiso 1 1 calc R U . . .
H63C H -0.105495 0.249426 0.297401 0.068 Uiso 1 1 calc R U . . .
C64 C 0.0543(3) 0.0304(3) 0.18118(15) 0.0462(7) Uani 1 1 d . . . . .
H64A H -0.021944 0.005049 0.176982 0.069 Uiso 1 1 calc R U . . .
H64B H 0.143835 -0.050697 0.178500 0.069 Uiso 1 1 calc R U . . .
H64C H 0.051266 0.102336 0.143501 0.069 Uiso 1 1 calc R U . . .
N70 N 0.4694(3) 0.3918(2) 0.23523(11) 0.0447(6) Uani 1 1 d . . . . .
H70 H 0.502830 0.326697 0.270174 0.054 Uiso 1 1 calc R U . . .
C71 C 0.4806(3) 0.5207(2) 0.23887(13) 0.0317(5) Uani 1 1 d . . . . .
C72 C 0.5372(3) 0.5044(3) 0.30999(14) 0.0463(7) Uani 1 1 d . . . . .
H72A H 0.548042 0.587318 0.315347 0.069 Uiso 1 1 calc R U . . .
H72B H 0.627957 0.424199 0.314176 0.069 Uiso 1 1 calc R U . . .
H72C H 0.471852 0.491241 0.346071 0.069 Uiso 1 1 calc R U . . .
C73 C 0.5821(3) 0.5399(3) 0.18298(15) 0.0453(7) Uani 1 1 d . . . . .
H73A H 0.673364 0.460635 0.188227 0.054 Uiso 1 1 calc R U . . .
H73B H 0.591314 0.624164 0.187177 0.054 Uiso 1 1 calc R U . . .
H73C H 0.547172 0.547249 0.137383 0.054 Uiso 1 1 calc R U . . .
C74 C 0.3393(3) 0.6457(3) 0.23194(18) 0.0538(8) Uani 1 1 d . . . . .
H74A H 0.350556 0.728993 0.235915 0.081 Uiso 1 1 calc R U . . .
H74B H 0.274429 0.633949 0.268717 0.081 Uiso 1 1 calc R U . . .
H74C H 0.302239 0.654262 0.186749 0.081 Uiso 1 1 calc R U . . .

loop_
_atom_site_aniso_label
_atom_site_aniso_U_11
_atom_site_aniso_U_22
_atom_site_aniso_U_33
_atom_site_aniso_U_23
_atom_site_aniso_U_13
_atom_site_aniso_U_12
Cl1 0.0899(6) 0.0716(5) 0.0389(4) -0.0247(4) 0.0061(4) -0.0416(5)
Cl2 0.0586(4) 0.0603(5) 0.0499(4) -0.0178(3) -0.0166(3) -0.0282(4)
C11 0.0344(13) 0.0287(12) 0.0313(12) 0.0000(10) -0.0073(10) -0.0164(10)
O11 0.0375(9) 0.0511(11) 0.0326(9) -0.0049(8) -0.0060(7) -0.0276(9)
C12 0.0291(12) 0.0251(11) 0.0274(11) -0.0009(9) -0.0063(9) -0.0128(10)
C13 0.0277(12) 0.0275(12) 0.0277(11) -0.0020(9) -0.0058(9) -0.0104(10)
O14 0.0294(9) 0.0463(10) 0.0331(9) -0.0117(8) -0.0015(7) -0.0197(8)
C15 0.0364(13) 0.0336(13) 0.0299(12) -0.0047(10) -0.0057(10) -0.0166(11)
N16 0.0367(12) 0.0444(13) 0.0339(11) -0.0081(10) 0.0008(9) -0.0192(10)
C17 0.0432(15) 0.0391(14) 0.0312(13) -0.0051(11) -0.0005(11) -0.0177(12)
C18 0.0483(17) 0.0595(19) 0.0426(16) -0.0127(14) 0.0072(13) -0.0271(15)
C19 0.063(2) 0.0542(18) 0.0340(14) -0.0125(13) 0.0106(13) -0.0249(16)
C20 0.0680(19) 0.0377(15) 0.0298(13) -0.0060(11) -0.0025(13) -0.0229(14)
C21 0.0518(16) 0.0436(15) 0.0334(13) -0.0074(11) -0.0025(12) -0.0240(13)
C22 0.0428(14) 0.0327(13) 0.0312(13) -0.0044(10) -0.0035(11) -0.0153(11)
C23 0.0398(14) 0.0401(14) 0.0329(13) -0.0045(11) -0.0063(11) -0.0206(12)
C24 0.0329(12) 0.0308(12) 0.0295(12) -0.0027(10) -0.0054(10) -0.0138(10)
C31 0.0341(12) 0.0279(12) 0.0294(12) -0.0053(9) -0.0030(10) -0.0157(10)
C32 0.0428(14) 0.0313(13) 0.0271(12) -0.0025(10) -0.0051(10) -0.0199(11)
O33 0.0612(12) 0.0340(9) 0.0301(9) 0.0016(7) -0.0127(8) -0.0314(9)
C34 0.0408(14) 0.0301(12) 0.0302(12) -0.0072(10) -0.0011(10) -0.0206(11)
N35 0.0444(12) 0.0328(11) 0.0288(10) -0.0031(8) -0.0027(9) -0.0216(10)
C36 0.0342(13) 0.0345(13) 0.0251(11) -0.0082(10) 0.0030(10) -0.0174(11)
C37 0.0393(14) 0.0373(14) 0.0257(12) -0.0051(10) 0.0013(10) -0.0165(11)
C38 0.0389(14) 0.0452(15) 0.0250(12) -0.0076(11) 0.0006(10) -0.0155(12)
C39 0.0358(13) 0.0466(15) 0.0330(13) -0.0195(11) -0.0001(10) -0.0180(12)
C40 0.0379(14) 0.0352(13) 0.0372(13) -0.0118(11) -0.0035(11) -0.0174(11)
C41 0.0303(12) 0.0319(12) 0.0297(12) -0.0112(10) 0.0024(10) -0.0150(10)
C42 0.0378(13) 0.0276(12) 0.0307(12) -0.0056(10) -0.0014(10) -0.0174(10)
C43 0.0326(12) 0.0278(12) 0.0273(11) -0.0056(9) 0.0012(9) -0.0153(10)
N50 0.0277(10) 0.0251(10) 0.0283(10) -0.0036(8) -0.0020(8) -0.0119(8)
C51 0.0287(12) 0.0282(12) 0.0404(14) -0.0060(10) -0.0047(10) -0.0112(10)
C52 0.0448(16) 0.0303(14) 0.0535(17) 0.0024(12) -0.0110(13) -0.0083(12)
C53 0.0284(13) 0.0562(18) 0.074(2) -0.0236(16) -0.0014(13) -0.0184(13)
C54 0.0383(15) 0.0362(14) 0.0508(16) -0.0157(12) -0.0019(12) -0.0103(12)
N60 0.0296(10) 0.0446(12) 0.0343(11) -0.0121(9) -0.0011(8) -0.0215(9)
C61 0.0277(12) 0.0345(13) 0.0437(14) -0.0093(11) -0.0042(10) -0.0166(11)
C62 0.0484(17) 0.0410(16) 0.0571(18) -0.0021(13) -0.0036(14) -0.0232(14)
C63 0.0307(13) 0.0380(15) 0.0692(19) -0.0109(13) -0.0144(13) -0.0131(12)
C64 0.0441(16) 0.0542(17) 0.0529(17) -0.0177(14) -0.0076(13) -0.0280(14)
N70 0.0780(17) 0.0365(12) 0.0364(12) 0.0031(9) -0.0194(11) -0.0386(12)
C71 0.0346(13) 0.0265(12) 0.0399(13) -0.0078(10) -0.0053(10) -0.0166(10)
C72 0.0609(18) 0.0467(16) 0.0450(16) -0.0099(13) -0.0112(14) -0.0324(14)
C73 0.0383(15) 0.0486(16) 0.0511(17) -0.0008(13) -0.0045(12) -0.0216(13)
C74 0.0374(15) 0.0514(18) 0.070(2) -0.0253(16) -0.0044(14) -0.0102(13)

loop_
_atom_type_symbol
_atom_type_description
_atom_type_scat_dispersion_real
_atom_type_scat_dispersion_imag
_atom_type_scat_source
C C 0.0033 0.0016 'International Tables Vol C Tables 4.2.6.8 and 6.1.1.4'
H H 0.0000 0.0000 'International Tables Vol C Tables 4.2.6.8 and 6.1.1.4'
N N 0.0061 0.0033 'International Tables Vol C Tables 4.2.6.8 and 6.1.1.4'
O O 0.0106 0.0060 'International Tables Vol C Tables 4.2.6.8 and 6.1.1.4'
Cl Cl 0.1484 0.1585 'International Tables Vol C Tables 4.2.6.8 and 6.1.1.4'

loop_
_geom_angle_atom_site_label_1
_geom_angle_atom_site_label_2
_geom_angle_atom_site_label_3
_geom_angle
_geom_angle_site_symmetry_1
_geom_angle_site_symmetry_3
_geom_angle_publ_flag
O11 C11 C12 125.7(2) . . ?
O11 C11 C24 118.9(2) . . ?
C12 C11 C24 115.4(2) . . ?
C13 C12 C11 119.6(2) . . ?
C13 C12 N50 115.26(19) . . ?
C11 C12 N50 125.1(2) . . ?
N60 C13 O14 113.27(19) . . ?
N60 C13 C12 122.2(2) . . ?
O14 C13 C12 124.5(2) . . ?
C13 O14 C15 119.42(18) . . ?
N16 C15 O14 113.0(2) . . ?
N16 C15 C24 127.3(2) . . ?
O14 C15 C24 119.7(2) . . ?
C15 N16 C17 116.1(2) . . ?
N16 C17 C18 118.7(2) . . ?
N16 C17 C22 122.4(2) . . ?
C18 C17 C22 118.8(2) . . ?
C19 C18 C17 120.1(3) . . ?
C19 C18 H18 119.9 . . ?
C17 C18 H18 119.9 . . ?
C18 C19 C20 120.2(3) . . ?
C18 C19 H19 119.9 . . ?
C20 C19 H19 119.9 . . ?
C21 C20 C19 122.1(2) . . ?
C21 C20 Cl1 120.0(2) . . ?
C19 C20 Cl1 117.9(2) . . ?
C20 C21 C22 119.0(3) . . ?
C20 C21 H21 120.5 . . ?
C22 C21 H21 120.5 . . ?
C23 C22 C21 122.4(2) . . ?
C23 C22 C17 117.9(2) . . ?
C21 C22 C17 119.7(2) . . ?
C24 C23 C22 120.2(2) . . ?
C24 C23 H23 119.9 . . ?
C22 C23 H23 119.9 . . ?
C23 C24 C15 116.2(2) . . ?
C23 C24 C11 122.6(2) . . ?
C15 C24 C11 121.2(2) . . ?
C32 C31 N50 126.4(2) . . ?
C32 C31 C43 106.0(2) . . ?
N50 C31 C43 127.27(19) . . ?
N70 C32 O33 116.4(2) . . ?
N70 C32 C31 131.6(2) . . ?
O33 C32 C31 111.99(19) . . ?
C32 O33 C34 106.12(17) . . ?
N35 C34 O33 119.4(2) . . ?
N35 C34 C43 130.5(2) . . ?
O33 C34 C43 110.1(2) . . ?
C34 N35 C36 114.0(2) . . ?
N35 C36 C37 118.2(2) . . ?
N35 C36 C41 122.3(2) . . ?
C37 C36 C41 119.5(2) . . ?
C38 C37 C36 121.0(2) . . ?
C38 C37 H37 119.5 . . ?
C36 C37 H37 119.5 . . ?
C37 C38 C39 119.0(2) . . ?
C37 C38 H38 120.5 . . ?
C39 C38 H38 120.5 . . ?
C40 C39 C38 122.5(2) . . ?
C40 C39 Cl2 119.5(2) . . ?
C38 C39 Cl2 118.0(2) . . ?
C39 C40 C41 119.7(2) . . ?
C39 C40 H40 120.1 . . ?
C41 C40 H40 120.1 . . ?
C40 C41 C42 122.5(2) . . ?
C40 C41 C36 118.2(2) . . ?
C42 C41 C36 119.3(2) . . ?
C43 C42 C41 118.6(2) . . ?
C43 C42 H42 120.7 . . ?
C41 C42 H42 120.7 . . ?
C42 C43 C34 115.2(2) . . ?
C42 C43 C31 139.0(2) . . ?
C34 C43 C31 105.76(19) . . ?
C31 N50 C12 116.17(18) . . ?
C31 N50 C51 118.92(18) . . ?
C12 N50 C51 120.72(18) . . ?
N50 C51 C52 108.5(2) . . ?
N50 C51 C54 107.97(19) . . ?
C52 C51 C54 109.3(2) . . ?
N50 C51 C53 112.0(2) . . ?
C52 C51 C53 109.7(2) . . ?
C54 C51 C53 109.3(2) . . ?
C51 C52 H52A 109.5 . . ?
C51 C52 H52B 109.5 . . ?
H52A C52 H52B 109.5 . . ?
C51 C52 H52C 109.5 . . ?
H52A C52 H52C 109.5 . . ?
H52B C52 H52C 109.5 . . ?
C51 C53 H53A 109.5 . . ?
C51 C53 H53B 109.5 . . ?
H53A C53 H53B 109.5 . . ?
C51 C53 H53C 109.5 . . ?
H53A C53 H53C 109.5 . . ?
H53B C53 H53C 109.5 . . ?
C51 C54 H54A 109.5 . . ?
C51 C54 H54B 109.5 . . ?
H54A C54 H54B 109.5 . . ?
C51 C54 H54C 109.5 . . ?
H54A C54 H54C 109.5 . . ?
H54B C54 H54C 109.5 . . ?
C13 N60 C61 129.8(2) . . ?
C13 N60 H60 115.1 . . ?
C61 N60 H60 115.1 . . ?
N60 C61 C64 104.9(2) . . ?
N60 C61 C63 109.76(19) . . ?
C64 C61 C63 109.8(2) . . ?
N60 C61 C62 110.3(2) . . ?
C64 C61 C62 110.5(2) . . ?
C63 C61 C62 111.5(2) . . ?
C61 C62 H62A 109.5 . . ?
C61 C62 H62B 109.5 . . ?
H62A C62 H62B 109.5 . . ?
C61 C62 H62C 109.5 . . ?
H62A C62 H62C 109.5 . . ?
H62B C62 H62C 109.5 . . ?
C61 C63 H63A 109.5 . . ?
C61 C63 H63B 109.5 . . ?
H63A C63 H63B 109.5 . . ?
C61 C63 H63C 109.5 . . ?
H63A C63 H63C 109.5 . . ?
H63B C63 H63C 109.5 . . ?
C61 C64 H64A 109.5 . . ?
C61 C64 H64B 109.5 . . ?
H64A C64 H64B 109.5 . . ?
C61 C64 H64C 109.5 . . ?
H64A C64 H64C 109.5 . . ?
H64B C64 H64C 109.5 . . ?
C32 N70 C71 127.9(2) . . ?
C32 N70 H70 116.0 . . ?
C71 N70 H70 116.0 . . ?
N70 C71 C73 110.4(2) . . ?
N70 C71 C74 111.9(2) . . ?
C73 C71 C74 109.6(2) . . ?
N70 C71 C72 105.6(2) . . ?
C73 C71 C72 109.6(2) . . ?
C74 C71 C72 109.8(2) . . ?
C71 C72 H72A 109.5 . . ?
C71 C72 H72B 109.5 . . ?
H72A C72 H72B 109.5 . . ?
C71 C72 H72C 109.5 . . ?
H72A C72 H72C 109.5 . . ?
H72B C72 H72C 109.5 . . ?
C71 C73 H73A 109.5 . . ?
C71 C73 H73B 109.5 . . ?
H73A C73 H73B 109.5 . . ?
C71 C73 H73C 109.5 . . ?
H73A C73 H73C 109.5 . . ?
H73B C73 H73C 109.5 . . ?
C71 C74 H74A 109.5 . . ?
C71 C74 H74B 109.5 . . ?
H74A C74 H74B 109.5 . . ?
C71 C74 H74C 109.5 . . ?
H74A C74 H74C 109.5 . . ?
H74B C74 H74C 109.5 . . ?

loop_
_geom_bond_atom_site_label_1
_geom_bond_atom_site_label_2
_geom_bond_distance
_geom_bond_site_symmetry_2
_geom_bond_publ_flag
Cl1 C20 1.740(3) . ?
Cl2 C39 1.746(2) . ?
C11 O11 1.249(3) . ?
C11 C12 1.417(3) . ?
C11 C24 1.477(3) . ?
C12 C13 1.395(3) . ?
C12 N50 1.429(3) . ?
C13 N60 1.328(3) . ?
C13 O14 1.351(3) . ?
O14 C15 1.379(3) . ?
C15 N16 1.299(3) . ?
C15 C24 1.415(3) . ?
N16 C17 1.367(3) . ?
C17 C18 1.413(4) . ?
C17 C22 1.422(4) . ?
C18 C19 1.364(4) . ?
C18 H18 0.9500 . ?
C19 C20 1.402(4) . ?
C19 H19 0.9500 . ?
C20 C21 1.350(4) . ?
C21 C22 1.419(3) . ?
C21 H21 0.9500 . ?
C22 C23 1.404(4) . ?
C23 C24 1.370(3) . ?
C23 H23 0.9500 . ?
C31 C32 1.381(3) . ?
C31 N50 1.424(3) . ?
C31 C43 1.440(3) . ?
C32 N70 1.331(3) . ?
C32 O33 1.379(3) . ?
O33 C34 1.382(3) . ?
C34 N35 1.288(3) . ?
C34 C43 1.420(3) . ?
N35 C36 1.376(3) . ?
C36 C37 1.413(3) . ?
C36 C41 1.423(3) . ?
C37 C38 1.358(3) . ?
C37 H37 0.9500 . ?
C38 C39 1.400(4) . ?
C38 H38 0.9500 . ?
C39 C40 1.357(4) . ?
C40 C41 1.417(3) . ?
C40 H40 0.9500 . ?
C41 C42 1.421(3) . ?
C42 C43 1.374(3) . ?
C42 H42 0.9500 . ?
N50 C51 1.506(3) . ?
C51 C52 1.525(4) . ?
C51 C54 1.525(3) . ?
C51 C53 1.528(3) . ?
C52 H52A 0.9800 . ?
C52 H52B 0.9800 . ?
C52 H52C 0.9800 . ?
C53 H53A 0.9800 . ?
C53 H53B 0.9800 . ?
C53 H53C 0.9800 . ?
C54 H54A 0.9800 . ?
C54 H54B 0.9800 . ?
C54 H54C 0.9800 . ?
N60 C61 1.490(3) . ?
N60 H60 0.8800 . ?
C61 C64 1.515(4) . ?
C61 C63 1.521(3) . ?
C61 C62 1.524(4) . ?
C62 H62A 0.9800 . ?
C62 H62B 0.9800 . ?
C62 H62C 0.9800 . ?
C63 H63A 0.9800 . ?
C63 H63B 0.9800 . ?
C63 H63C 0.9800 . ?
C64 H64A 0.9800 . ?
C64 H64B 0.9800 . ?
C64 H64C 0.9800 . ?
N70 C71 1.472(3) . ?
N70 H70 0.8800 . ?
C71 C73 1.515(4) . ?
C71 C74 1.526(4) . ?
C71 C72 1.527(3) . ?
C72 H72A 0.9800 . ?
C72 H72B 0.9800 . ?
C72 H72C 0.9800 . ?
C73 H73A 0.9800 . ?
C73 H73B 0.9800 . ?
C73 H73C 0.9800 . ?
C74 H74A 0.9800 . ?
C74 H74B 0.9800 . ?
C74 H74C 0.9800 . ?

loop_
_geom_torsion_atom_site_label_1
_geom_torsion_atom_site_label_2
_geom_torsion_atom_site_label_3
_geom_torsion_atom_site_label_4
_geom_torsion
_geom_torsion_site_symmetry_1
_geom_torsion_site_symmetry_2
_geom_torsion_site_symmetry_3
_geom_torsion_site_symmetry_4
_geom_torsion_publ_flag
O11 C11 C12 C13 175.9(2) . . . . ?
C24 C11 C12 C13 -4.5(3) . . . . ?
O11 C11 C12 N50 -1.0(4) . . . . ?
C24 C11 C12 N50 178.7(2) . . . . ?
C11 C12 C13 N60 -174.6(2) . . . . ?
N50 C12 C13 N60 2.6(3) . . . . ?
C11 C12 C13 O14 5.2(3) . . . . ?
N50 C12 C13 O14 -177.7(2) . . . . ?
N60 C13 O14 C15 178.4(2) . . . . ?
C12 C13 O14 C15 -1.4(3) . . . . ?
C13 O14 C15 N16 178.0(2) . . . . ?
C13 O14 C15 C24 -2.7(3) . . . . ?
O14 C15 N16 C17 178.8(2) . . . . ?
C24 C15 N16 C17 -0.5(4) . . . . ?
C15 N16 C17 C18 179.9(2) . . . . ?
C15 N16 C17 C22 0.2(4) . . . . ?
N16 C17 C18 C19 -179.9(3) . . . . ?
C22 C17 C18 C19 -0.2(4) . . . . ?
C17 C18 C19 C20 0.3(5) . . . . ?
C18 C19 C20 C21 0.2(5) . . . . ?
C18 C19 C20 Cl1 179.5(2) . . . . ?
C19 C20 C21 C22 -0.8(4) . . . . ?
Cl1 C20 C21 C22 179.9(2) . . . . ?
C20 C21 C22 C23 -179.8(2) . . . . ?
C20 C21 C22 C17 1.0(4) . . . . ?
N16 C17 C22 C23 0.0(4) . . . . ?
C18 C17 C22 C23 -179.7(2) . . . . ?
N16 C17 C22 C21 179.3(2) . . . . ?
C18 C17 C22 C21 -0.5(4) . . . . ?
C21 C22 C23 C24 -179.2(2) . . . . ?
C17 C22 C23 C24 0.0(4) . . . . ?
C22 C23 C24 C15 -0.2(4) . . . . ?
C22 C23 C24 C11 178.1(2) . . . . ?
N16 C15 C24 C23 0.5(4) . . . . ?
O14 C15 C24 C23 -178.7(2) . . . . ?
N16 C15 C24 C11 -177.8(2) . . . . ?
O14 C15 C24 C11 3.0(3) . . . . ?
O11 C11 C24 C23 2.1(4) . . . . ?
C12 C11 C24 C23 -177.5(2) . . . . ?
O11 C11 C24 C15 -179.7(2) . . . . ?
C12 C11 C24 C15 0.7(3) . . . . ?
N50 C31 C32 N70 3.2(5) . . . . ?
C43 C31 C32 N70 177.4(3) . . . . ?
N50 C31 C32 O33 -175.0(2) . . . . ?
C43 C31 C32 O33 -0.8(3) . . . . ?
N70 C32 O33 C34 -176.8(2) . . . . ?
C31 C32 O33 C34 1.7(3) . . . . ?
C32 O33 C34 N35 178.0(2) . . . . ?
C32 O33 C34 C43 -1.9(3) . . . . ?
O33 C34 N35 C36 -178.3(2) . . . . ?
C43 C34 N35 C36 1.5(4) . . . . ?
C34 N35 C36 C37 174.8(2) . . . . ?
C34 N35 C36 C41 -3.1(3) . . . . ?
N35 C36 C37 C38 -178.9(2) . . . . ?
C41 C36 C37 C38 -1.0(4) . . . . ?
C36 C37 C38 C39 -0.8(4) . . . . ?
C37 C38 C39 C40 1.0(4) . . . . ?
C37 C38 C39 Cl2 -179.66(19) . . . . ?
C38 C39 C40 C41 0.7(4) . . . . ?
Cl2 C39 C40 C41 -178.62(19) . . . . ?
C39 C40 C41 C42 176.2(2) . . . . ?
C39 C40 C41 C36 -2.5(4) . . . . ?
N35 C36 C41 C40 -179.5(2) . . . . ?
C37 C36 C41 C40 2.6(3) . . . . ?
N35 C36 C41 C42 1.7(3) . . . . ?
C37 C36 C41 C42 -176.1(2) . . . . ?
C40 C41 C42 C43 -177.1(2) . . . . ?
C36 C41 C42 C43 1.6(3) . . . . ?
C41 C42 C43 C34 -3.1(3) . . . . ?
C41 C42 C43 C31 177.0(3) . . . . ?
N35 C34 C43 C42 1.7(4) . . . . ?
O33 C34 C43 C42 -178.5(2) . . . . ?
N35 C34 C43 C31 -178.4(3) . . . . ?
O33 C34 C43 C31 1.4(3) . . . . ?
C32 C31 C43 C42 179.5(3) . . . . ?
N50 C31 C43 C42 -6.3(5) . . . . ?
C32 C31 C43 C34 -0.4(3) . . . . ?
N50 C31 C43 C34 173.8(2) . . . . ?
C32 C31 N50 C12 62.0(3) . . . . ?
C43 C31 N50 C12 -111.0(3) . . . . ?
C32 C31 N50 C51 -95.2(3) . . . . ?
C43 C31 N50 C51 91.8(3) . . . . ?
C13 C12 N50 C31 94.6(2) . . . . ?
C11 C12 N50 C31 -88.4(3) . . . . ?
C13 C12 N50 C51 -108.6(2) . . . . ?
C11 C12 N50 C51 68.4(3) . . . . ?
C31 N50 C51 C52 -178.8(2) . . . . ?
C12 N50 C51 C52 25.1(3) . . . . ?
C31 N50 C51 C54 -60.4(3) . . . . ?
C12 N50 C51 C54 143.5(2) . . . . ?
C31 N50 C51 C53 59.9(3) . . . . ?
C12 N50 C51 C53 -96.2(3) . . . . ?
O14 C13 N60 C61 -5.5(3) . . . . ?
C12 C13 N60 C61 174.3(2) . . . . ?
C13 N60 C61 C64 -177.8(2) . . . . ?
C13 N60 C61 C63 64.3(3) . . . . ?
C13 N60 C61 C62 -58.8(3) . . . . ?
O33 C32 N70 C71 5.9(4) . . . . ?
C31 C32 N70 C71 -172.2(3) . . . . ?
C32 N70 C71 C73 -67.4(3) . . . . ?
C32 N70 C71 C74 54.9(4) . . . . ?
C32 N70 C71 C72 174.2(3) . . . . ?
